data_2240920
loop_
_publ_author_name
'Djedouani, Amel'
'Boufas, Sihem'
'Cleymand, Franck'
'Fran\,cois, Michel'
'Fleutot, Solenne'

_publ_section_title
;
 Crystal structure of
 (<i>E</i>)-4-hydroxy-3-{1-[(4-hydroxyphenyl)imino]ethyl}-6-methyl-2<i>H</i>-pyran-2-one
;
_journal_coeditor_code HB7460
_journal_issue 8
_journal_name_full 'Acta Crystallographica Section E'
_journal_page_first o564
_journal_page_last o565
_journal_paper_doi 10.1107/S2056989015012840
_journal_volume 71
_journal_year 2015
_chemical_formula_iupac 'C14 H13 N O4'
_chemical_formula_moiety 'C14 H13 N O4'
_chemical_formula_sum 'C14 H13 N O4'
_chemical_formula_weight 259.26
_chemical_name_systematic (<i>E</i>)-4-hydroxy-3-{1-[(4-hydroxyphenyl)imino]ethyl}-6-methyl-2<i>H</i>-pyran-2-one
_space_group_IT_number 14
_symmetry_cell_setting monoclinic
_symmetry_space_group_name_Hall '-P 2ybc'
_symmetry_space_group_name_H-M 'P 1 21/c 1'
_atom_sites_solution_hydrogens geom
_atom_sites_solution_primary direct
_atom_sites_solution_secondary difmap
_audit_creation_method SHELXL97
_cell_angle_alpha 90
_cell_angle_beta 99.896(2)
_cell_angle_gamma 90
_cell_formula_units_Z 4
_cell_length_a 7.8730(5)
_cell_length_b 11.7930(8)
_cell_length_c 13.5330(8)
_cell_measurement_reflns_used 0
_cell_measurement_temperature 293(2)
_cell_measurement_theta_max 27.485
_cell_measurement_theta_min 2.91
_cell_volume 1237.79(14)
_computing_cell_refinement
;
DENZO-SMN  (Otwinowski & Minor, 1997)
;
_computing_data_collection
;
COLLECT (Nonius, 2002)
;
_computing_data_reduction
;
EvalCCD (Duisenberg <i>et al.</i>,  2003)
;
_computing_molecular_graphics
;
ORTEP-3 for Windows (Farrugia, 2012) and Mercury (Macrae <i>et al.</i>,
2006)
;
_computing_publication_material
;
WinGX (Farrugia, 2012) and PARST (Nardelli, 1995)
;
_computing_structure_refinement
;
olex2.refine (Dolomanov <i>et al.</i>,  2009)
;
_computing_structure_solution
;
SIR97 (Altomare <i>et al.</i>,  1999)
;
_diffrn_ambient_temperature 293(2)
_diffrn_detector_area_resol_mean 9
_diffrn_measured_fraction_theta_full 0.9931
_diffrn_measured_fraction_theta_max 0.9931
_diffrn_measurement_device_type 'Nonius KappaCCD'
_diffrn_measurement_method 'CCD rotation images, thin slices'
_diffrn_radiation_monochromator graphite
_diffrn_radiation_source 'Enraf--Nonius FR590'
_diffrn_radiation_type MoK\a
_diffrn_radiation_wavelength 0.71073
_diffrn_reflns_av_R_equivalents 0.026
_diffrn_reflns_limit_h_max 9
_diffrn_reflns_limit_h_min -9
_diffrn_reflns_limit_k_max 14
_diffrn_reflns_limit_k_min -14
_diffrn_reflns_limit_l_max 17
_diffrn_reflns_limit_l_min -17
_diffrn_reflns_number 17976
_diffrn_reflns_theta_full 26.665
_diffrn_reflns_theta_max 26.67
_diffrn_reflns_theta_min 2.31
_diffrn_standards_number 0
_exptl_absorpt_coefficient_mu 0.103
_exptl_absorpt_correction_T_max 0.9472
_exptl_absorpt_correction_T_min 0.8752
_exptl_absorpt_correction_type multi-scan
_exptl_absorpt_process_details
;
(SADABS; Sheldrick, 2002)
;
_exptl_crystal_colour yellow
_exptl_crystal_density_diffrn 1.3911
_exptl_crystal_density_method 'not measured'
_exptl_crystal_description block
_exptl_crystal_F_000 544.3271
_exptl_crystal_size_max 0.10
_exptl_crystal_size_mid 0.06
_exptl_crystal_size_min 0.03
_refine_diff_density_max 0.5375
_refine_diff_density_min -0.3745
_refine_ls_extinction_method none
_refine_ls_goodness_of_fit_ref 1.067
_refine_ls_hydrogen_treatment refall
_refine_ls_matrix_type full
_refine_ls_number_parameters 173
_refine_ls_number_reflns 2582
_refine_ls_number_restraints 0
_refine_ls_restrained_S_all 1.067
_refine_ls_R_factor_all 0.0601
_refine_ls_R_factor_gt 0.0472
_refine_ls_shift/su_max 0.005
_refine_ls_shift/su_mean 0.001
_refine_ls_structure_factor_coef Fsqd
_refine_ls_weighting_details 'w=1/[\s^2^(Fo^2^)+(0.0655P)^2^+0.6848P] where P=(Fo^2^+2Fc^2^)/3'
_refine_ls_weighting_scheme calc
_refine_ls_wR_factor_gt 0.1361
_refine_ls_wR_factor_ref 0.1476
_reflns_number_gt 2061
_reflns_number_total 2582
_reflns_threshold_expression I>2\s(I)
_cod_data_source_file hb7460sup1.cif
_cod_data_source_block I
_cod_original_sg_symbol_H-M 'P 21/c'
_cod_database_code 2240920
_cod_database_fobs_code 2240920

loop_
_symmetry_equiv_pos_as_xyz
x,y,z
-x,y+1/2,-z+1/2
-x,-y,-z
x,-y-1/2,z-1/2

loop_
_atom_site_type_symbol
_atom_site_label
_atom_site_fract_x
_atom_site_fract_y
_atom_site_fract_z
_atom_site_U_iso_or_equiv
_atom_site_adp_type
_atom_site_occupancy
O O1 0.6637(2) -0.08723(12) 0.50633(10) 0.0520(4) Uani 1
H H1 0.6696(2) -0.05535(12) 0.45317(10) 0.0779(6) Uiso 1
O O2 0.4993(2) 0.21003(13) -0.00201(10) 0.0543(4) Uani 1
H H2 0.4624(2) 0.27519(13) -0.00450(10) 0.0815(7) Uiso 1
O O3 1.0343(3) 0.20593(17) 0.65333(13) 0.0814(7) Uani 1
O O4 0.92760(19) 0.08216(12) 0.74439(9) 0.0443(4) Uani 1
C C1 0.6821(3) 0.11371(17) 0.29043(13) 0.0390(4) Uani 1
C C2 0.7568(3) -0.07161(18) 0.67874(15) 0.0444(5) Uani 1
H H2a 0.7031(3) -0.13959(18) 0.68968(15) 0.0533(6) Uiso 1
C C3 0.6279(3) 0.07382(18) 0.11415(14) 0.0433(5) Uani 1
H H3 0.6333(3) 0.02421(18) 0.06136(14) 0.0520(6) Uiso 1
C C4 0.7488(3) -0.03156(16) 0.57810(14) 0.0391(4) Uani 1
C C5 0.8305(3) 0.12191(16) 0.46720(14) 0.0382(4) Uani 1
C C6 0.6138(3) 0.22135(17) 0.27136(14) 0.0416(5) Uani 1
H H6 0.6089(3) 0.27092(17) 0.32425(14) 0.0499(6) Uiso 1
C C7 0.5531(3) 0.25514(17) 0.17428(14) 0.0416(5) Uani 1
H H7 0.5074(3) 0.32751(17) 0.16191(14) 0.0499(6) Uiso 1
C C8 0.8390(3) -0.01396(17) 0.75665(14) 0.0407(5) Uani 1
C C9 0.9259(3) 0.22691(19) 0.44950(16) 0.0489(5) Uani 1
H H9a 0.9215(18) 0.2372(8) 0.37874(17) 0.0733(8) Uiso 1
H H9b 0.8738(13) 0.2909(3) 0.4764(11) 0.0733(8) Uiso 1
H H9c 1.0438(6) 0.2203(6) 0.4820(10) 0.0733(8) Uiso 1
C C10 0.5598(3) 0.18172(17) 0.09476(13) 0.0389(4) Uani 1
C C11 0.9398(3) 0.12553(18) 0.65006(15) 0.0454(5) Uani 1
C C12 0.8492(3) -0.0416(2) 0.86465(15) 0.0554(6) Uani 1
H H12a 0.9678(4) -0.0434(15) 0.8967(3) 0.0831(9) Uiso 1
H H12b 0.789(2) 0.0151(9) 0.8959(3) 0.0831(9) Uiso 1
H H12c 0.797(2) -0.1144(7) 0.87109(15) 0.0831(9) Uiso 1
C C13 0.6877(3) 0.03998(17) 0.21150(15) 0.0419(5) Uani 1
H H13 0.7319(3) -0.03271(17) 0.22414(15) 0.0502(6) Uiso 1
C C14 0.8397(2) 0.07122(16) 0.56378(13) 0.0368(4) Uani 1
N N1 0.7321(2) 0.07168(14) 0.39048(12) 0.0434(4) Uani 1

loop_
_atom_site_aniso_label
_atom_site_aniso_U_11
_atom_site_aniso_U_22
_atom_site_aniso_U_33
_atom_site_aniso_U_12
_atom_site_aniso_U_13
_atom_site_aniso_U_23
O1 0.0748(11) 0.0408(8) 0.0347(7) -0.0120(7) -0.0066(7) 0.0022(6)
O2 0.0822(11) 0.0507(9) 0.0265(7) 0.0122(8) -0.0009(7) 0.0018(6)
O3 0.1131(16) 0.0775(13) 0.0444(9) -0.0536(12) -0.0125(9) 0.0064(9)
O4 0.0563(9) 0.0434(8) 0.0295(7) -0.0021(6) -0.0029(6) -0.0003(6)
C1 0.0454(11) 0.0404(10) 0.0286(9) -0.0016(8) -0.0009(7) 0.0027(8)
C2 0.0565(13) 0.0373(10) 0.0383(10) -0.0024(9) 0.0051(9) 0.0042(8)
C3 0.0508(12) 0.0445(11) 0.0329(10) 0.0055(9) 0.0021(8) -0.0065(8)
C4 0.0466(11) 0.0347(10) 0.0332(9) 0.0032(8) -0.0009(8) -0.0006(8)
C5 0.0431(10) 0.0367(10) 0.0329(9) 0.0046(8) 0.0012(8) 0.0004(8)
C6 0.0557(12) 0.0394(10) 0.0290(9) 0.0000(9) 0.0052(8) -0.0029(8)
C7 0.0532(12) 0.0359(10) 0.0343(10) 0.0040(9) 0.0036(8) 0.0028(8)
C8 0.0475(11) 0.0389(10) 0.0346(10) 0.0077(8) 0.0046(8) 0.0027(8)
C9 0.0536(13) 0.0506(12) 0.0397(11) -0.0060(10) 0.0007(9) 0.0079(9)
C10 0.0451(11) 0.0425(11) 0.0275(9) 0.0004(8) 0.0018(7) 0.0032(8)
C11 0.0555(13) 0.0423(11) 0.0348(10) -0.0052(10) -0.0028(9) 0.0032(8)
C12 0.0773(16) 0.0557(14) 0.0329(11) 0.0044(12) 0.0088(10) 0.0034(9)
C13 0.0462(11) 0.0379(10) 0.0385(10) 0.0066(8) -0.0008(8) 0.0005(8)
C14 0.0439(11) 0.0336(9) 0.0306(9) 0.0029(8) -0.0002(8) 0.0021(7)
N1 0.0560(10) 0.0414(9) 0.0290(8) -0.0014(8) -0.0033(7) 0.0036(7)

loop_
_atom_type_symbol
_atom_type_scat_dispersion_real
_atom_type_scat_dispersion_imag
_atom_type_scat_source
H 0 0 'International Tables Volume C Table 6.1.1.4 (pp. 500-502)'
C 0.00347 0.00161 'International Tables Volume C Table 6.1.1.4 (pp. 500-502)'
O 0.01158 0.00611 'International Tables Volume C Table 6.1.1.4 (pp. 500-502)'
N 0.00653 0.00323 'International Tables Volume C Table 6.1.1.4 (pp. 500-502)'

loop_
_geom_angle_atom_site_label_1
_geom_angle_atom_site_label_2
_geom_angle_atom_site_label_3
_geom_angle
C4 O1 H1 109.5
C10 O2 H2 109.5
C11 O4 C8 122.46(15)
C13 C1 C6 119.66(17)
N1 C1 C6 121.88(17)
N1 C1 C13 118.18(18)
C4 C2 H2a 119.25(12)
C8 C2 H2a 119.25(12)
C8 C2 C4 121.5(2)
C10 C3 H3 119.90(11)
C13 C3 H3 119.90(12)
C13 C3 C10 120.19(18)
C2 C4 O1 119.33(18)
C14 C4 O1 122.99(17)
C14 C4 C2 117.68(17)
C14 C5 C9 123.23(17)
N1 C5 C9 119.29(17)
N1 C5 C14 117.48(18)
H6 C6 C1 119.91(11)
C7 C6 C1 120.17(18)
C7 C6 H6 119.91(12)
H7 C7 C6 119.82(12)
C10 C7 C6 120.36(18)
C10 C7 H7 119.82(11)
C2 C8 O4 121.50(18)
C12 C8 O4 111.21(18)
C12 C8 C2 127.3(2)
H9a C9 C5 109.5
H9b C9 C5 109.5
H9b C9 H9a 109.5
H9c C9 C5 109.5
H9c C9 H9a 109.5
H9c C9 H9b 109.5
C3 C10 O2 117.93(17)
C7 C10 O2 122.75(18)
C7 C10 C3 119.31(17)
O4 C11 O3 113.30(18)
C14 C11 O3 129.00(19)
C14 C11 O4 117.69(18)
H12a C12 C8 109.5
H12b C12 C8 109.5
H12b C12 H12a 109.5
H12c C12 C8 109.5
H12c C12 H12a 109.5
H12c C12 H12b 109.5
C3 C13 C1 120.30(18)
H13 C13 C1 119.85(11)
H13 C13 C3 119.85(12)
C5 C14 C4 121.89(17)
C11 C14 C4 118.74(17)
C11 C14 C5 119.35(18)
C5 N1 C1 127.99(17)

loop_
_geom_bond_atom_site_label_1
_geom_bond_atom_site_label_2
_geom_bond_distance
O1 H1 0.82
O1 C4 1.265(2)
O2 H2 0.82
O2 C10 1.356(2)
O3 C11 1.201(3)
O4 C8 1.356(2)
O4 C11 1.394(2)
C1 C6 1.385(3)
C1 C13 1.384(3)
C1 N1 1.432(2)
C2 H2a 0.93
C2 C4 1.433(3)
C2 C8 1.326(3)
C3 H3 0.93
C3 C10 1.388(3)
C3 C13 1.380(3)
C4 C14 1.438(3)
C5 C9 1.489(3)
C5 C14 1.428(3)
C5 N1 1.324(2)
C6 H6 0.93
C6 C7 1.377(3)
C7 H7 0.93
C7 C10 1.389(3)
C8 C12 1.486(3)
C9 H9a 0.96
C9 H9b 0.96
C9 H9c 0.96
C11 C14 1.442(3)
C12 H12a 0.96
C12 H12b 0.96
C12 H12c 0.96
C13 H13 0.93

loop_
_geom_hbond_atom_site_label_D
_geom_hbond_atom_site_label_H
_geom_hbond_atom_site_label_A
_geom_hbond_site_symmetry_A
_geom_hbond_distance_DH
_geom_hbond_distance_HA
_geom_hbond_distance_DA
_geom_hbond_angle_DHA
_geom_hbond_publ_flag
O1 H1 N1 1_555 0.82 1.83 2.560(2) 147 yes
O2 H2 O1 2_655 0.82 1.90 2.710(2) 169 yes
C12 H12B O3 2_746 0.96 2.55 3.137(3) 120 yes
